data_4347653
loop_
_publ_author_name
'Tsuchiya, Mizuho'
'Sakamoto, Ryota'
'Shimada, Masaki'
'Yamanoi, Yoshinori'
'Hattori, Yohei'
'Sugimoto, Kunihisa'
'Nishibori, Eiji'
'Nishihara, Hiroshi'

_publ_section_title
;
 Bis(dipyrrinato)zinc(II) Complexes: Emission in the Solid State.
;
_journal_issue 12
_journal_name_full 'Inorganic chemistry'
_journal_page_first 5732
_journal_page_last 5734
_journal_paper_doi 10.1021/acs.inorgchem.6b00431
_journal_volume 55
_journal_year 2016
_chemical_formula_moiety 'C54 H46 N4 zn- 2(C H2 Cl2)'
_chemical_formula_sum 'C56 H52 Cl4 N4 Zn'
_chemical_formula_weight 988.25
_space_group_IT_number 15
_space_group_name_Hall '-C 2yc'
_space_group_name_H-M_alt 'C 1 2/c 1'
_symmetry_cell_setting monoclinic
_symmetry_Int_Tables_number 15
_symmetry_space_group_name_Hall '-C 2yc'
_symmetry_space_group_name_H-M 'C 1 2/c 1'
_atom_sites_solution_hydrogens geom
_atom_sites_solution_primary direct
_atom_sites_solution_secondary difmap
_audit_creation_date 2015-07-23
_audit_creation_method 'by CrystalStructure 4.0'
_cell_angle_alpha 90.0000
_cell_angle_beta 98.106(5)
_cell_angle_gamma 90.0000
_cell_formula_units_Z 8
_cell_length_a 25.180(10)
_cell_length_b 20.397(8)
_cell_length_c 18.983(7)
_cell_measurement_reflns_used 13449
_cell_measurement_temperature 113
_cell_measurement_theta_max 27.48
_cell_measurement_theta_min 3.11
_cell_volume 9652(6)
_computing_cell_refinement CrystalClear
_computing_data_collection 'CrystalClear (Rigaku/MSC Inc., 2006)'
_computing_data_reduction CrystalClear
_computing_molecular_graphics 'CrystalStructure 4.0'
_computing_publication_material 'CrystalStructure 4.0 (Rigaku, 2010)'
_computing_structure_refinement 'SHELXL97 (Sheldrick, 2008)'
_computing_structure_solution 'SIR92 (Altomare, et al., 1994)'
_diffrn_ambient_temperature 113
_diffrn_detector_area_resol_mean 7.111
_diffrn_measured_fraction_theta_full 0.990
_diffrn_measured_fraction_theta_max 0.990
_diffrn_measurement_device_type 'Rigaku Saturn724'
_diffrn_measurement_method \w
_diffrn_radiation_type 'Mo K\a'
_diffrn_radiation_wavelength 0.71070
_diffrn_reflns_av_R_equivalents 0.0594
_diffrn_reflns_limit_h_max 32
_diffrn_reflns_limit_h_min -32
_diffrn_reflns_limit_k_max 20
_diffrn_reflns_limit_k_min -26
_diffrn_reflns_limit_l_max 22
_diffrn_reflns_limit_l_min -24
_diffrn_reflns_number 37123
_diffrn_reflns_theta_full 27.51
_diffrn_reflns_theta_max 27.51
_diffrn_standards_number 0
_exptl_absorpt_coefficient_mu 0.773
_exptl_absorpt_correction_T_max 0.857
_exptl_absorpt_correction_T_min 0.832
_exptl_absorpt_correction_type numerical
_exptl_absorpt_process_details 'NUMABS (Rigaku, 1999)'
_exptl_crystal_colour orange
_exptl_crystal_density_diffrn 1.360
_exptl_crystal_density_method 'not measured'
_exptl_crystal_description block
_exptl_crystal_F_000 4112.00
_exptl_crystal_size_max 0.2
_exptl_crystal_size_mid 0.2
_exptl_crystal_size_min 0.05
_refine_diff_density_max 2.280
_refine_diff_density_min -1.250
_refine_ls_extinction_method none
_refine_ls_goodness_of_fit_ref 1.039
_refine_ls_hydrogen_treatment constr
_refine_ls_number_parameters 586
_refine_ls_number_reflns 11011
_refine_ls_number_restraints 0
_refine_ls_R_factor_gt 0.0696
_refine_ls_shift/su_max 0.003
_refine_ls_structure_factor_coef Fsqd
_refine_ls_weighting_details 'w = 1/[\s^2^(Fo^2^)+(0.1484P)^2^+0.0000P] where P=(Fo^2^+2Fc^2^)/3'
_refine_ls_weighting_scheme calc
_refine_ls_wR_factor_ref 0.2237
_reflns_number_gt 8161
_reflns_number_total 11011
_reflns_threshold_expression F^2^>2.0\s(F^2^)
_cod_data_source_file ic6b00431_si_002.cif
_cod_data_source_block 2b2Zn-2CH2Cl2
_cod_original_cell_volume 9653(7)
_cod_database_code 4347653

loop_
_symmetry_equiv_pos_site_id
_symmetry_equiv_pos_as_xyz
1 +X,+Y,+Z
2 -X,+Y,1/2-Z
3 -X,-Y,-Z
4 +X,-Y,1/2+Z
5 1/2+X,1/2+Y,+Z
6 1/2-X,1/2+Y,1/2-Z
7 1/2-X,1/2-Y,-Z
8 1/2+X,1/2-Y,1/2+Z

loop_
_atom_site_label
_atom_site_type_symbol
_atom_site_fract_x
_atom_site_fract_y
_atom_site_fract_z
_atom_site_U_iso_or_equiv
_atom_site_adp_type
_atom_site_occupancy
_atom_site_symmetry_multiplicity
_atom_site_calc_flag
_atom_site_refinement_flags
Zn1 Zn 0.379970(13) 0.118804(15) 0.510171(17) 0.02422(14) Uani 1.0 8 d .
Cl2 Cl 0.37620(5) 0.13746(7) 0.82743(7) 0.0680(4) Uani 1.0 8 d .
Cl3 Cl 0.43698(10) 0.40275(8) 0.67186(12) 0.1423(11) Uani 1.0 8 d .
Cl5 Cl 0.26094(4) 0.13297(6) 0.78689(7) 0.0621(4) Uani 1.0 8 d .
Cl9 Cl 0.41918(5) 0.27727(6) 0.73701(6) 0.0633(4) Uani 1.0 8 d .
N6 N 0.39485(9) 0.06267(11) 0.59442(13) 0.0244(5) Uani 1.0 8 d .
N7 N 0.31696(10) 0.06864(12) 0.46671(13) 0.0258(5) Uani 1.0 8 d .
N8 N 0.43515(10) 0.13287(12) 0.44857(13) 0.0260(5) Uani 1.0 8 d .
N66 N 0.36606(10) 0.21212(12) 0.52488(13) 0.0262(5) Uani 1.0 8 d .
C10 C 0.29598(11) 0.01366(13) 0.49787(16) 0.0243(6) Uani 1.0 8 d .
C11 C 0.38673(11) -0.01696(14) 0.67768(15) 0.0250(6) Uani 1.0 8 d .
C12 C 0.44993(11) 0.31506(14) 0.41684(16) 0.0259(6) Uani 1.0 8 d .
C13 C 0.38787(11) 0.26322(14) 0.48879(15) 0.0236(6) Uani 1.0 8 d .
C14 C 0.31929(11) -0.01373(14) 0.56277(15) 0.0235(6) Uani 1.0 8 d .
C15 C 0.38907(13) 0.29663(19) 0.30447(17) 0.0382(8) Uani 1.0 8 d .
C16 C 0.24878(12) -0.00651(14) 0.45048(16) 0.0282(6) Uani 1.0 8 d .
C17 C 0.52869(12) 0.23232(16) 0.35189(17) 0.0326(7) Uani 1.0 8 d .
C18 C 0.42799(12) 0.33551(15) 0.34894(16) 0.0294(7) Uani 1.0 8 d .
C19 C 0.22509(14) -0.12468(17) 0.65063(18) 0.0355(8) Uani 1.0 8 d .
C20 C 0.47289(13) 0.12648(16) 0.65101(19) 0.0332(8) Uani 1.0 8 d .
C21 C 0.25058(12) -0.06686(16) 0.62784(16) 0.0290(7) Uani 1.0 8 d .
C22 C 0.35986(13) 0.32247(15) 0.50124(17) 0.0300(7) Uani 1.0 8 d .
C23 C 0.42967(11) 0.25363(14) 0.44715(14) 0.0226(6) Uani 1.0 8 d .
C24 C 0.49532(12) 0.18413(15) 0.38586(16) 0.0282(6) Uani 1.0 8 d .
C25 C 0.43337(11) 0.07155(14) 0.65004(16) 0.0268(6) Uani 1.0 8 d .
C26 C 0.36422(11) 0.00808(13) 0.60939(15) 0.0236(6) Uani 1.0 8 d .
C27 C 0.35115(13) -0.14443(15) 0.52502(17) 0.0324(7) Uani 1.0 8 d .
C28 C 0.30933(13) -0.13598(15) 0.56713(17) 0.0293(7) Uani 1.0 8 d .
C29 C 0.37134(13) -0.07462(17) 0.71967(17) 0.0342(7) Uani 1.0 8 d .
C30 C 0.45304(11) 0.19450(14) 0.42942(15) 0.0248(6) Uani 1.0 8 d .
C31 C 0.54804(16) 0.45005(18) 0.4723(3) 0.0482(10) Uani 1.0 8 d .
C32 C 0.29653(13) 0.13941(16) 0.36162(17) 0.0322(7) Uani 1.0 8 d .
C33 C 0.42939(12) 0.02336(15) 0.70221(16) 0.0270(6) Uani 1.0 8 d .
C34 C 0.28579(12) 0.08190(14) 0.40606(15) 0.0263(6) Uani 1.0 8 d .
C35 C 0.30013(16) -0.25589(16) 0.56959(19) 0.0415(9) Uani 1.0 8 d .
C36 C 0.50051(13) 0.11761(15) 0.38052(18) 0.0326(7) Uani 1.0 8 d .
C37 C 0.23179(13) -0.00488(18) 0.64795(18) 0.0368(8) Uani 1.0 8 d .
C38 C 0.45105(14) 0.01614(16) 0.4244(2) 0.0386(8) Uani 1.0 8 d .
C39 C 0.49062(12) 0.35173(14) 0.45739(16) 0.0271(6) Uani 1.0 8 d .
C40 C 0.46302(12) 0.08745(15) 0.41862(17) 0.0295(7) Uani 1.0 8 d .
C41 C 0.36471(15) 0.39144(16) 0.4749(3) 0.0417(9) Uani 1.0 8 d .
C42 C 0.48253(15) 0.43392(17) 0.3634(2) 0.0419(9) Uani 1.0 8 d .
C43 C 0.51690(12) 0.33044(16) 0.52468(17) 0.0324(7) Uani 1.0 8 d .
C44 C 0.20945(15) -0.06067(18) 0.4586(2) 0.0437(9) Uani 1.0 8 d .
C45 C 0.24267(14) -0.18594(17) 0.63152(18) 0.0378(8) Uani 1.0 8 d .
C46 C 0.42300(17) 0.4136(3) 0.2498(3) 0.0555(12) Uani 1.0 8 d .
C47 C 0.50681(14) 0.41285(15) 0.4302(2) 0.0366(8) Uani 1.0 8 d .
C48 C 0.29224(12) -0.07382(15) 0.58655(15) 0.0265(6) Uani 1.0 8 d .
C49 C 0.34022(16) -0.26237(17) 0.5293(2) 0.0445(9) Uani 1.0 8 d .
C50 C 0.19052(13) 0.0001(2) 0.68666(18) 0.0422(9) Uani 1.0 8 d .
C51 C 0.37093(16) 0.3156(3) 0.2366(2) 0.0519(11) Uani 1.0 8 d .
C52 C 0.29636(15) 0.19570(17) 0.6030(2) 0.0427(9) Uani 1.0 8 d .
C53 C 0.44483(14) 0.39584(18) 0.32139(18) 0.0384(8) Uani 1.0 8 d .
C54 C 0.24360(12) 0.03637(16) 0.39447(16) 0.0306(7) Uani 1.0 8 d .
C55 C 0.57155(15) 0.4281(2) 0.5361(3) 0.0496(10) Uani 1.0 8 d .
C56 C 0.36628(16) -0.20610(18) 0.50645(19) 0.0424(9) Uani 1.0 8 d .
C57 C 0.32280(13) 0.30527(16) 0.54536(19) 0.0363(8) Uani 1.0 8 d .
C58 C 0.32808(13) 0.23718(15) 0.55865(17) 0.0304(7) Uani 1.0 8 d .
C59 C 0.28339(13) -0.19330(15) 0.59030(17) 0.0325(7) Uani 1.0 8 d .
C60 C 0.38792(18) 0.3728(3) 0.2087(3) 0.0591(13) Uani 1.0 8 d .
C61 C 0.18231(15) -0.1170(2) 0.6920(2) 0.0460(10) Uani 1.0 8 d .
C62 C 0.44320(19) 0.3188(3) 0.6670(3) 0.0555(11) Uani 1.0 8 d .
C63 C 0.16560(15) -0.0572(3) 0.7095(2) 0.0524(11) Uani 1.0 8 d .
C64 C 0.32053(18) 0.0883(3) 0.8094(4) 0.0765(16) Uani 1.0 8 d .
C65 C 0.55617(15) 0.3669(2) 0.5626(2) 0.0427(9) Uani 1.0 8 d .
H15 H 0.3759 0.2574 0.3226 0.0458 Uiso 1.0 8 calc R
H17A H 0.5058 0.2566 0.3147 0.0391 Uiso 1.0 8 calc R
H17B H 0.5565 0.2089 0.3307 0.0391 Uiso 1.0 8 calc R
H17C H 0.5456 0.2630 0.3880 0.0391 Uiso 1.0 8 calc R
H20A H 0.5088 0.1106 0.6702 0.0398 Uiso 1.0 8 calc R
H20B H 0.4626 0.1621 0.6810 0.0398 Uiso 1.0 8 calc R
H20C H 0.4732 0.1427 0.6025 0.0398 Uiso 1.0 8 calc R
H27 H 0.3689 -0.1071 0.5095 0.0388 Uiso 1.0 8 calc R
H29A H 0.3977 -0.0802 0.7624 0.0411 Uiso 1.0 8 calc R
H29B H 0.3704 -0.1143 0.6904 0.0411 Uiso 1.0 8 calc R
H29C H 0.3358 -0.0670 0.7336 0.0411 Uiso 1.0 8 calc R
H31 H 0.5589 0.4909 0.4549 0.0578 Uiso 1.0 8 calc R
H32A H 0.2716 0.1388 0.3171 0.0386 Uiso 1.0 8 calc R
H32B H 0.3335 0.1372 0.3510 0.0386 Uiso 1.0 8 calc R
H32C H 0.2916 0.1800 0.3876 0.0386 Uiso 1.0 8 calc R
H33 H 0.4521 0.0193 0.7464 0.0324 Uiso 1.0 8 calc R
H35 H 0.2829 -0.2940 0.5842 0.0498 Uiso 1.0 8 calc R
H36 H 0.5252 0.0955 0.3554 0.0391 Uiso 1.0 8 calc R
H37 H 0.2484 0.0339 0.6340 0.0441 Uiso 1.0 8 calc R
H38A H 0.4325 0.0087 0.4657 0.0463 Uiso 1.0 8 calc R
H38B H 0.4847 -0.0088 0.4301 0.0463 Uiso 1.0 8 calc R
H38C H 0.4281 0.0017 0.3811 0.0463 Uiso 1.0 8 calc R
H41A H 0.3737 0.4210 0.5156 0.0501 Uiso 1.0 8 calc R
H41B H 0.3306 0.4049 0.4475 0.0501 Uiso 1.0 8 calc R
H41C H 0.3931 0.3934 0.4445 0.0501 Uiso 1.0 8 calc R
H42 H 0.4921 0.4754 0.3462 0.0502 Uiso 1.0 8 calc R
H43 H 0.5068 0.2899 0.5436 0.0389 Uiso 1.0 8 calc R
H44A H 0.1926 -0.0529 0.5013 0.0524 Uiso 1.0 8 calc R
H44B H 0.2284 -0.1028 0.4630 0.0524 Uiso 1.0 8 calc R
H44C H 0.1818 -0.0616 0.4167 0.0524 Uiso 1.0 8 calc R
H45 H 0.2261 -0.2240 0.6473 0.0454 Uiso 1.0 8 calc R
H46 H 0.4330 0.4541 0.2306 0.0667 Uiso 1.0 8 calc R
H49 H 0.3509 -0.3048 0.5162 0.0534 Uiso 1.0 8 calc R
H50 H 0.1782 0.0422 0.6986 0.0506 Uiso 1.0 8 calc R
H51 H 0.3459 0.2886 0.2079 0.0623 Uiso 1.0 8 calc R
H52A H 0.3208 0.1748 0.6413 0.0513 Uiso 1.0 8 calc R
H52B H 0.2769 0.1619 0.5731 0.0513 Uiso 1.0 8 calc R
H52C H 0.2707 0.2233 0.6237 0.0513 Uiso 1.0 8 calc R
H54 H 0.2162 0.0355 0.3546 0.0368 Uiso 1.0 8 calc R
H55 H 0.5985 0.4536 0.5634 0.0595 Uiso 1.0 8 calc R
H56 H 0.3943 -0.2111 0.4782 0.0509 Uiso 1.0 8 calc R
H57 H 0.2983 0.3340 0.5634 0.0436 Uiso 1.0 8 calc R
H60 H 0.3753 0.3841 0.1607 0.0709 Uiso 1.0 8 calc R
H61 H 0.1653 -0.1549 0.7076 0.0552 Uiso 1.0 8 calc R
H62A H 0.4815 0.3077 0.6673 0.0666 Uiso 1.0 8 calc R
H62B H 0.4233 0.3034 0.6213 0.0666 Uiso 1.0 8 calc R
H63 H 0.1371 -0.0533 0.7371 0.0628 Uiso 1.0 8 calc R
H64A H 0.3173 0.0609 0.8517 0.0918 Uiso 1.0 8 calc R
H64B H 0.3254 0.0585 0.7696 0.0918 Uiso 1.0 8 calc R
H65 H 0.5735 0.3513 0.6071 0.0512 Uiso 1.0 8 calc R

loop_
_atom_site_aniso_label
_atom_site_aniso_U_11
_atom_site_aniso_U_22
_atom_site_aniso_U_33
_atom_site_aniso_U_12
_atom_site_aniso_U_13
_atom_site_aniso_U_23
Zn1 0.0239(2) 0.0169(3) 0.0324(3) -0.00169(11) 0.00591(15) -0.00048(12)
Cl2 0.0472(6) 0.0731(8) 0.0852(9) -0.0037(6) 0.0139(6) -0.0144(7)
Cl3 0.226(3) 0.0527(9) 0.1840(19) -0.0452(12) 0.1538(19) -0.0433(11)
Cl5 0.0442(6) 0.0552(7) 0.0873(9) 0.0085(5) 0.0110(6) -0.0198(6)
Cl9 0.0636(7) 0.0642(8) 0.0688(8) 0.0067(6) 0.0322(6) -0.0065(6)
N6 0.0227(12) 0.0169(12) 0.0334(14) -0.0033(9) 0.0027(10) -0.0014(9)
N7 0.0260(12) 0.0204(12) 0.0314(13) 0.0010(9) 0.0051(10) 0.0006(10)
N8 0.0268(13) 0.0208(12) 0.0314(14) 0.0006(10) 0.0069(10) -0.0028(10)
N66 0.0257(12) 0.0211(13) 0.0333(14) -0.0029(10) 0.0090(10) 0.0010(10)
C10 0.0232(13) 0.0164(14) 0.0337(16) -0.0028(10) 0.0050(11) -0.0029(11)
C11 0.0238(13) 0.0206(14) 0.0314(16) -0.0001(11) 0.0062(11) -0.0004(11)
C12 0.0254(14) 0.0210(15) 0.0326(16) 0.0018(11) 0.0082(12) 0.0028(12)
C13 0.0207(13) 0.0183(14) 0.0323(15) -0.0015(10) 0.0057(11) -0.0007(11)
C14 0.0232(13) 0.0180(14) 0.0298(15) 0.0012(10) 0.0053(11) -0.0040(11)
C15 0.0338(17) 0.049(3) 0.0308(17) 0.0085(15) 0.0001(13) -0.0025(15)
C16 0.0280(15) 0.0214(15) 0.0341(17) -0.0009(11) 0.0004(12) -0.0020(12)
C17 0.0276(15) 0.0333(18) 0.0389(18) 0.0017(12) 0.0121(13) 0.0039(13)
C18 0.0304(15) 0.0269(16) 0.0324(16) 0.0067(12) 0.0099(12) 0.0033(12)
C19 0.0314(17) 0.043(2) 0.0309(18) -0.0127(14) -0.0009(13) 0.0097(13)
C20 0.0284(16) 0.0267(17) 0.043(2) -0.0082(12) -0.0002(14) -0.0036(13)
C21 0.0237(14) 0.0335(17) 0.0289(16) -0.0090(12) 0.0004(11) -0.0011(12)
C22 0.0305(16) 0.0191(15) 0.0416(18) 0.0005(12) 0.0094(13) -0.0005(12)
C23 0.0231(13) 0.0204(14) 0.0238(14) -0.0017(11) 0.0009(11) -0.0036(11)
C24 0.0262(14) 0.0293(16) 0.0293(15) 0.0001(12) 0.0052(11) -0.0031(12)
C25 0.0236(14) 0.0193(14) 0.0375(17) 0.0003(11) 0.0048(12) -0.0055(12)
C26 0.0237(14) 0.0176(14) 0.0301(15) 0.0001(10) 0.0055(11) -0.0023(11)
C27 0.0394(17) 0.0208(16) 0.0360(18) 0.0004(13) 0.0020(13) -0.0031(12)
C28 0.0317(16) 0.0241(16) 0.0299(16) -0.0049(12) -0.0032(12) 0.0013(12)
C29 0.0348(17) 0.0346(18) 0.0322(17) -0.0060(13) 0.0013(13) 0.0091(13)
C30 0.0224(13) 0.0233(15) 0.0285(15) 0.0003(11) 0.0030(11) 0.0008(11)
C31 0.044(2) 0.0268(19) 0.079(3) -0.0150(15) 0.0272(19) -0.0127(18)
C32 0.0368(17) 0.0276(16) 0.0321(17) 0.0033(13) 0.0048(13) 0.0035(13)
C33 0.0250(14) 0.0267(16) 0.0284(15) 0.0024(11) 0.0011(11) -0.0014(12)
C34 0.0293(15) 0.0218(15) 0.0283(15) 0.0036(11) 0.0052(12) -0.0024(11)
C35 0.053(3) 0.0210(17) 0.045(2) -0.0089(15) -0.0121(17) 0.0057(14)
C36 0.0272(16) 0.0322(18) 0.0403(19) 0.0044(12) 0.0110(13) -0.0054(13)
C37 0.0265(16) 0.045(2) 0.0381(18) -0.0016(14) 0.0027(13) -0.0046(15)
C38 0.0418(19) 0.0227(17) 0.052(2) 0.0028(13) 0.0095(16) -0.0085(14)
C39 0.0263(14) 0.0226(15) 0.0340(16) -0.0018(11) 0.0100(12) -0.0020(12)
C40 0.0280(15) 0.0244(16) 0.0364(17) 0.0009(12) 0.0053(12) -0.0037(12)
C41 0.047(2) 0.0198(16) 0.064(3) 0.0081(14) 0.0277(18) 0.0057(15)
C42 0.047(2) 0.0276(18) 0.058(3) 0.0051(14) 0.0311(17) 0.0114(15)
C43 0.0301(16) 0.0319(17) 0.0363(17) -0.0063(13) 0.0080(13) -0.0021(13)
C44 0.043(2) 0.036(2) 0.047(2) -0.0141(15) -0.0121(16) 0.0018(15)
C45 0.0410(18) 0.0321(18) 0.0373(18) -0.0168(14) -0.0048(14) 0.0105(14)
C46 0.053(3) 0.065(3) 0.056(3) 0.030(2) 0.033(2) 0.033(2)
C47 0.0362(17) 0.0207(16) 0.057(3) -0.0040(13) 0.0219(15) -0.0024(14)
C48 0.0273(14) 0.0245(15) 0.0270(15) -0.0057(11) 0.0012(11) -0.0006(11)
C49 0.059(3) 0.0191(17) 0.050(3) 0.0040(15) -0.0129(18) -0.0011(14)
C50 0.0266(16) 0.063(3) 0.0376(19) 0.0027(15) 0.0054(14) -0.0093(16)
C51 0.043(2) 0.075(3) 0.037(2) 0.024(2) 0.0003(16) 0.0007(19)
C52 0.045(2) 0.0309(19) 0.058(3) 0.0016(15) 0.0270(17) 0.0013(16)
C53 0.0377(18) 0.0394(19) 0.042(2) 0.0142(15) 0.0187(15) 0.0143(15)
C54 0.0300(15) 0.0296(16) 0.0300(16) 0.0005(12) -0.0039(12) -0.0027(12)
C55 0.038(2) 0.043(3) 0.069(3) -0.0160(16) 0.0153(19) -0.0225(19)
C56 0.049(2) 0.0325(19) 0.044(2) 0.0122(16) 0.0006(16) -0.0037(15)
C57 0.0350(17) 0.0237(16) 0.055(2) 0.0070(13) 0.0224(15) 0.0017(14)
C58 0.0313(15) 0.0208(15) 0.0422(18) 0.0001(12) 0.0158(13) 0.0018(12)
C59 0.0365(17) 0.0246(16) 0.0324(17) -0.0078(13) -0.0097(13) 0.0045(12)
C60 0.050(3) 0.095(4) 0.032(2) 0.033(3) 0.0054(18) 0.012(2)
C61 0.0331(19) 0.065(3) 0.039(2) -0.0205(17) 0.0032(15) 0.0082(17)
C62 0.059(3) 0.058(3) 0.052(3) 0.006(2) 0.0174(19) -0.0089(19)
C63 0.0310(18) 0.088(4) 0.040(2) -0.0087(19) 0.0098(15) -0.008(2)
C64 0.049(3) 0.039(3) 0.148(6) 0.0007(19) 0.034(3) -0.004(3)
C65 0.0342(18) 0.050(3) 0.044(2) -0.0104(15) 0.0052(15) -0.0153(16)

loop_
_atom_type_symbol
_atom_type_description
_atom_type_scat_dispersion_real
_atom_type_scat_dispersion_imag
_atom_type_scat_source
C C 0.0033 0.0016
;
International Tables for Crystallography
(1992, Vol. C, Tables 4.2.6.8 and 6.1.1.4)
;
H H 0.0000 0.0000
;
International Tables for Crystallography
(1992, Vol. C, Table 6.1.1.4)
;
N N 0.0061 0.0033
;
International Tables for Crystallography
(1992, Vol. C, Tables 4.2.6.8 and 6.1.1.4)
;
Zn Zn 0.2839 1.4301
;
International Tables for Crystallography
(1992, Vol. C, Tables 4.2.6.8 and 6.1.1.4)
;
Cl Cl 0.1484 0.1585
;
International Tables for Crystallography
(1992, Vol. C, Tables 4.2.6.8 and 6.1.1.4)
;

loop_
_geom_angle_atom_site_label_1
_geom_angle_atom_site_label_2
_geom_angle_atom_site_label_3
_geom_angle
_geom_angle_publ_flag
N6 Zn1 N7 95.07(10) yes
N6 Zn1 N8 120.17(10) yes
N6 Zn1 N66 117.90(11) yes
N7 Zn1 N8 115.05(11) yes
N7 Zn1 N66 114.47(11) yes
N8 Zn1 N66 95.67(11) yes
Zn1 N6 C25 126.7(2) yes
Zn1 N6 C26 125.48(18) yes
C25 N6 C26 107.7(3) yes
Zn1 N7 C10 124.54(19) yes
Zn1 N7 C34 126.9(2) yes
C10 N7 C34 108.5(3) yes
Zn1 N8 C30 124.6(2) yes
Zn1 N8 C40 127.7(3) yes
C30 N8 C40 107.7(3) yes
Zn1 N66 C13 124.2(2) yes
Zn1 N66 C58 126.7(3) yes
C13 N66 C58 108.0(3) yes
N7 C10 C14 123.5(3) yes
N7 C10 C16 106.9(3) yes
C14 C10 C16 129.7(3) yes
C26 C11 C29 131.3(3) yes
C26 C11 C33 106.4(3) yes
C29 C11 C33 122.3(3) yes
C18 C12 C23 119.6(3) yes
C18 C12 C39 120.7(3) yes
C23 C12 C39 119.7(3) yes
N66 C13 C22 108.1(3) yes
N66 C13 C23 122.9(3) yes
C22 C13 C23 129.0(3) yes
C10 C14 C26 128.8(3) yes
C10 C14 C48 115.9(3) yes
C26 C14 C48 115.3(3) yes
C18 C15 C51 120.6(4) yes
C10 C16 C44 129.8(3) yes
C10 C16 C54 106.4(3) yes
C44 C16 C54 123.8(3) yes
C12 C18 C15 121.8(3) yes
C12 C18 C53 119.9(3) yes
C15 C18 C53 118.3(3) yes
C21 C19 C45 119.1(4) yes
C21 C19 C61 118.6(4) yes
C45 C19 C61 122.3(4) yes
C19 C21 C37 118.0(3) yes
C19 C21 C48 119.1(3) yes
C37 C21 C48 122.9(3) yes
C13 C22 C41 131.9(4) yes
C13 C22 C57 106.0(3) yes
C41 C22 C57 122.1(3) yes
C12 C23 C13 114.8(3) yes
C12 C23 C30 116.7(3) yes
C13 C23 C30 128.5(3) yes
C17 C24 C30 130.6(3) yes
C17 C24 C36 123.6(3) yes
C30 C24 C36 105.8(3) yes
N6 C25 C20 121.1(3) yes
N6 C25 C33 110.1(3) yes
C20 C25 C33 128.8(3) yes
N6 C26 C11 107.9(3) yes
N6 C26 C14 122.6(3) yes
C11 C26 C14 129.5(3) yes
C28 C27 C56 120.7(3) yes
C27 C28 C48 122.4(3) yes
C27 C28 C59 118.6(3) yes
C48 C28 C59 119.0(3) yes
N8 C30 C23 123.2(3) yes
N8 C30 C24 107.8(3) yes
C23 C30 C24 128.9(3) yes
C47 C31 C55 121.1(4) yes
C11 C33 C25 107.9(3) yes
N7 C34 C32 121.3(3) yes
N7 C34 C54 110.1(3) yes
C32 C34 C54 128.7(3) yes
C49 C35 C59 121.2(4) yes
C24 C36 C40 108.5(3) yes
C21 C37 C50 121.4(4) yes
C12 C39 C43 122.7(3) yes
C12 C39 C47 119.2(3) yes
C43 C39 C47 118.1(3) yes
N8 C40 C36 110.2(3) yes
N8 C40 C38 121.4(3) yes
C36 C40 C38 128.3(3) yes
C47 C42 C53 121.8(4) yes
C39 C43 C65 121.4(4) yes
C19 C45 C59 122.3(4) yes
C53 C46 C60 120.9(4) yes
C31 C47 C39 118.7(4) yes
C31 C47 C42 122.2(4) yes
C39 C47 C42 119.1(3) yes
C14 C48 C21 119.5(3) yes
C14 C48 C28 119.3(3) yes
C21 C48 C28 121.3(3) yes
C35 C49 C56 120.4(4) yes
C37 C50 C63 120.4(4) yes
C15 C51 C60 121.7(4) yes
C18 C53 C42 119.1(3) yes
C18 C53 C46 118.1(4) yes
C42 C53 C46 122.8(4) yes
C16 C54 C34 108.3(3) yes
C31 C55 C65 120.3(4) yes
C27 C56 C49 120.3(4) yes
C22 C57 C58 107.6(3) yes
N66 C58 C52 122.1(3) yes
N66 C58 C57 110.4(3) yes
C52 C58 C57 127.5(4) yes
C28 C59 C35 118.8(4) yes
C28 C59 C45 119.3(3) yes
C35 C59 C45 121.9(4) yes
C46 C60 C51 120.4(4) yes
C19 C61 C63 121.4(4) yes
Cl3 C62 Cl9 113.3(3) yes
C50 C63 C61 120.2(4) yes
Cl2 C64 Cl5 113.0(3) yes
C43 C65 C55 120.5(4) yes
C18 C15 H15 119.709 no
C51 C15 H15 119.694 no
C24 C17 H17A 109.474 no
C24 C17 H17B 109.468 no
C24 C17 H17C 109.471 no
H17A C17 H17B 109.478 no
H17A C17 H17C 109.468 no
H17B C17 H17C 109.469 no
C25 C20 H20A 109.472 no
C25 C20 H20B 109.474 no
C25 C20 H20C 109.466 no
H20A C20 H20B 109.478 no
H20A C20 H20C 109.473 no
H20B C20 H20C 109.464 no
C28 C27 H27 119.667 no
C56 C27 H27 119.672 no
C11 C29 H29A 109.485 no
C11 C29 H29B 109.472 no
C11 C29 H29C 109.476 no
H29A C29 H29B 109.474 no
H29A C29 H29C 109.471 no
H29B C29 H29C 109.450 no
C47 C31 H31 119.455 no
C55 C31 H31 119.461 no
C34 C32 H32A 109.473 no
C34 C32 H32B 109.469 no
C34 C32 H32C 109.471 no
H32A C32 H32B 109.471 no
H32A C32 H32C 109.468 no
H32B C32 H32C 109.475 no
C11 C33 H33 126.043 no
C25 C33 H33 126.043 no
C49 C35 H35 119.400 no
C59 C35 H35 119.379 no
C24 C36 H36 125.761 no
C40 C36 H36 125.756 no
C21 C37 H37 119.293 no
C50 C37 H37 119.293 no
C40 C38 H38A 109.476 no
C40 C38 H38B 109.472 no
C40 C38 H38C 109.474 no
H38A C38 H38B 109.475 no
H38A C38 H38C 109.469 no
H38B C38 H38C 109.462 no
C22 C41 H41A 109.476 no
C22 C41 H41B 109.479 no
C22 C41 H41C 109.457 no
H41A C41 H41B 109.480 no
H41A C41 H41C 109.475 no
H41B C41 H41C 109.461 no
C47 C42 H42 119.113 no
C53 C42 H42 119.136 no
C39 C43 H43 119.312 no
C65 C43 H43 119.312 no
C16 C44 H44A 109.468 no
C16 C44 H44B 109.471 no
C16 C44 H44C 109.463 no
H44A C44 H44B 109.470 no
H44A C44 H44C 109.481 no
H44B C44 H44C 109.474 no
C19 C45 H45 118.870 no
C59 C45 H45 118.868 no
C53 C46 H46 119.573 no
C60 C46 H46 119.576 no
C35 C49 H49 119.795 no
C56 C49 H49 119.804 no
C37 C50 H50 119.778 no
C63 C50 H50 119.798 no
C15 C51 H51 119.153 no
C60 C51 H51 119.154 no
C58 C52 H52A 109.475 no
C58 C52 H52B 109.467 no
C58 C52 H52C 109.475 no
H52A C52 H52B 109.466 no
H52A C52 H52C 109.475 no
H52B C52 H52C 109.468 no
C16 C54 H54 125.879 no
C34 C54 H54 125.842 no
C31 C55 H55 119.883 no
C65 C55 H55 119.864 no
C27 C56 H56 119.838 no
C49 C56 H56 119.841 no
C22 C57 H57 126.203 no
C58 C57 H57 126.197 no
C46 C60 H60 119.813 no
C51 C60 H60 119.815 no
C19 C61 H61 119.337 no
C63 C61 H61 119.310 no
Cl3 C62 H62A 108.908 no
Cl3 C62 H62B 108.913 no
Cl9 C62 H62A 108.919 no
Cl9 C62 H62B 108.926 no
H62A C62 H62B 107.737 no
C50 C63 H63 119.893 no
C61 C63 H63 119.904 no
Cl2 C64 H64A 109.003 no
Cl2 C64 H64B 108.992 no
Cl5 C64 H64A 108.980 no
Cl5 C64 H64B 108.986 no
H64A C64 H64B 107.792 no
C43 C65 H65 119.752 no
C55 C65 H65 119.768 no

loop_
_geom_bond_atom_site_label_1
_geom_bond_atom_site_label_2
_geom_bond_distance
_geom_bond_publ_flag
Zn1 N6 1.960(3) yes
Zn1 N7 1.969(3) yes
Zn1 N8 1.959(3) yes
Zn1 N66 1.962(3) yes
Cl2 C64 1.719(5) yes
Cl3 C62 1.723(5) yes
Cl5 C64 1.756(5) yes
Cl9 C62 1.755(5) yes
N6 C25 1.341(4) yes
N6 C26 1.406(4) yes
N7 C10 1.405(4) yes
N7 C34 1.327(4) yes
N8 C30 1.401(4) yes
N8 C40 1.337(4) yes
N66 C13 1.401(4) yes
N66 C58 1.327(5) yes
C10 C14 1.404(4) yes
C10 C16 1.446(4) yes
C11 C26 1.434(4) yes
C11 C29 1.502(5) yes
C11 C33 1.381(4) yes
C12 C18 1.393(5) yes
C12 C23 1.498(5) yes
C12 C39 1.407(4) yes
C13 C22 1.436(5) yes
C13 C23 1.416(5) yes
C14 C26 1.407(4) yes
C14 C48 1.502(5) yes
C15 C18 1.438(5) yes
C15 C51 1.360(5) yes
C16 C44 1.506(5) yes
C16 C54 1.369(5) yes
C17 C24 1.497(5) yes
C18 C53 1.425(5) yes
C19 C21 1.438(5) yes
C19 C45 1.391(5) yes
C19 C61 1.429(6) yes
C20 C25 1.497(5) yes
C21 C37 1.421(5) yes
C21 C48 1.402(5) yes
C22 C41 1.504(5) yes
C22 C57 1.384(5) yes
C23 C30 1.404(4) yes
C24 C30 1.453(5) yes
C24 C36 1.368(5) yes
C25 C33 1.409(5) yes
C27 C28 1.420(5) yes
C27 C56 1.375(5) yes
C28 C48 1.405(5) yes
C28 C59 1.438(5) yes
C31 C47 1.434(5) yes
C31 C55 1.347(6) yes
C32 C34 1.492(5) yes
C34 C54 1.405(5) yes
C35 C49 1.357(6) yes
C35 C59 1.417(5) yes
C36 C40 1.409(5) yes
C37 C50 1.359(5) yes
C38 C40 1.493(5) yes
C39 C43 1.421(5) yes
C39 C47 1.430(5) yes
C42 C47 1.396(5) yes
C42 C53 1.388(5) yes
C43 C65 1.359(5) yes
C45 C59 1.383(5) yes
C46 C53 1.439(6) yes
C46 C60 1.374(7) yes
C49 C56 1.420(6) yes
C50 C63 1.424(7) yes
C51 C60 1.374(7) yes
C52 C58 1.501(6) yes
C55 C65 1.420(6) yes
C57 C58 1.414(5) yes
C61 C63 1.346(7) yes
C15 H15 0.950 no
C17 H17A 0.980 no
C17 H17B 0.980 no
C17 H17C 0.980 no
C20 H20A 0.980 no
C20 H20B 0.980 no
C20 H20C 0.980 no
C27 H27 0.950 no
C29 H29A 0.980 no
C29 H29B 0.980 no
C29 H29C 0.980 no
C31 H31 0.950 no
C32 H32A 0.980 no
C32 H32B 0.980 no
C32 H32C 0.980 no
C33 H33 0.950 no
C35 H35 0.950 no
C36 H36 0.950 no
C37 H37 0.950 no
C38 H38A 0.980 no
C38 H38B 0.980 no
C38 H38C 0.980 no
C41 H41A 0.980 no
C41 H41B 0.980 no
C41 H41C 0.980 no
C42 H42 0.950 no
C43 H43 0.950 no
C44 H44A 0.980 no
C44 H44B 0.980 no
C44 H44C 0.980 no
C45 H45 0.950 no
C46 H46 0.950 no
C49 H49 0.950 no
C50 H50 0.950 no
C51 H51 0.950 no
C52 H52A 0.980 no
C52 H52B 0.980 no
C52 H52C 0.980 no
C54 H54 0.950 no
C55 H55 0.950 no
C56 H56 0.950 no
C57 H57 0.950 no
C60 H60 0.950 no
C61 H61 0.950 no
C62 H62A 0.990 no
C62 H62B 0.990 no
C63 H63 0.950 no
C64 H64A 0.990 no
C64 H64B 0.990 no
C65 H65 0.950 no

loop_
_geom_contact_atom_site_label_1
_geom_contact_atom_site_label_2
_geom_contact_distance
_geom_contact_publ_flag
_geom_contact_site_symmetry_2
Zn1 C14 3.327(3) no .
Zn1 C20 3.299(4) no .
Zn1 C23 3.314(3) no .
Zn1 C32 3.297(4) no .
Zn1 C38 3.326(4) no .
Zn1 C52 3.324(4) no .
N6 C10 3.045(4) no .
N7 C26 3.061(4) no .
N8 C13 3.054(4) no .
N66 C30 3.054(4) no .
C10 C21 3.300(5) no .
C10 C27 3.520(5) no .
C10 C28 3.322(5) no .
C10 C37 3.489(5) no .
C11 C21 3.573(5) no .
C11 C28 3.598(5) no .
C11 C48 2.973(4) no .
C12 C17 2.999(5) no .
C12 C22 2.959(5) no .
C12 C24 2.996(5) no .
C12 C41 2.986(5) no .
C12 C42 2.796(5) no .
C13 C15 3.569(5) no .
C13 C18 3.317(5) no .
C13 C39 3.278(5) no .
C13 C43 3.504(5) no .
C14 C25 3.561(4) no .
C14 C27 2.903(5) no .
C14 C29 3.321(5) no .
C14 C34 3.558(4) no .
C14 C37 2.917(5) no .
C14 C44 3.307(5) no .
C15 C23 2.893(5) no .
C15 C30 3.389(5) no .
C15 C46 2.784(6) no .
C16 C21 3.579(5) no .
C16 C48 2.993(4) no .
C17 C18 3.290(5) no .
C17 C23 3.309(5) no .
C17 C39 3.377(5) no .
C18 C22 3.574(5) no .
C18 C24 3.545(5) no .
C18 C30 3.276(5) no .
C18 C41 3.261(6) no .
C18 C47 2.818(5) no .
C18 C60 2.815(6) no .
C19 C28 2.831(6) no .
C19 C50 2.806(6) no .
C21 C26 3.306(5) no .
C21 C29 3.289(5) no .
C21 C44 3.237(5) no .
C21 C59 2.830(5) no .
C21 C63 2.820(6) no .
C22 C39 3.559(5) no .
C23 C40 3.552(5) no .
C23 C41 3.331(5) no .
C23 C43 2.921(4) no .
C23 C58 3.559(5) no .
C26 C27 3.493(5) no .
C26 C28 3.298(5) no .
C26 C37 3.523(5) no .
C27 C35 2.800(5) no .
C28 C29 3.334(5) no .
C28 C44 3.387(5) no .
C28 C49 2.815(5) no .
C29 C48 2.989(5) no .
C30 C39 3.365(5) no .
C30 C43 3.567(5) no .
C31 C43 2.789(6) no .
C37 C61 2.789(6) no .
C39 C41 3.334(5) no .
C39 C53 2.822(5) no .
C39 C55 2.820(5) no .
C44 C48 2.982(5) no .
C45 C48 2.796(5) no .
C47 C65 2.803(6) no .
C51 C53 2.808(6) no .
C56 C59 2.810(6) no .
Cl2 Cl9 3.574(2) no .
Cl5 C51 3.451(5) no 7_556
Cl9 Cl2 3.574(2) no .
C17 C56 3.536(5) no 3_656
C22 C62 3.528(6) no .
C31 C31 3.440(6) no 3_666
C35 C35 3.396(5) no 7_546
C35 C59 3.593(5) no 7_546
C38 C38 3.571(5) no 3_656
C42 C46 3.448(7) no 2_655
C43 C62 3.494(6) no .
C46 C42 3.448(7) no 2_655
C51 Cl5 3.451(5) no 7_556
C56 C17 3.536(5) no 3_656
C57 C62 3.553(6) no .
C59 C35 3.593(5) no 7_546
C62 C22 3.528(6) no .
C62 C43 3.494(6) no .
C62 C57 3.553(6) no .
Zn1 H20C 2.7663 no .
Zn1 H32B 3.1055 no .
Zn1 H32C 3.2345 no .
Zn1 H38A 2.7959 no .
Zn1 H52A 3.2819 no .
Zn1 H52B 3.1319 no .
N6 H20A 3.1763 no .
N6 H20B 2.9894 no .
N6 H20C 2.5473 no .
N6 H33 3.1643 no .
N6 H38A 2.9547 no .
N6 H52A 3.1580 no .
N6 H52B 3.5691 no .
N7 H32A 3.2420 no .
N7 H32B 2.6854 no .
N7 H32C 2.7476 no .
N7 H38A 3.1578 no .
N7 H52B 3.0477 no .
N7 H54 3.1468 no .
N8 H20C 2.9497 no .
N8 H32B 2.9422 no .
N8 H36 3.1602 no .
N8 H38A 2.5553 no .
N8 H38B 3.1856 no .
N8 H38C 2.9613 no .
N66 H20C 3.2138 no .
N66 H32C 3.0592 no .
N66 H52A 2.7341 no .
N66 H52B 2.7401 no .
N66 H52C 3.2570 no .
N66 H57 3.1594 no .
C10 H27 3.0608 no .
C10 H37 3.0259 no .
C10 H38A 3.5762 no .
C10 H44A 2.9450 no .
C10 H44B 2.9427 no .
C10 H44C 3.4270 no .
C10 H52B 3.4064 no .
C10 H54 3.1768 no .
C12 H15 2.6678 no .
C12 H17A 2.8154 no .
C12 H17C 2.7572 no .
C12 H41A 3.5893 no .
C12 H41C 2.2557 no .
C12 H43 2.6700 no .
C13 H15 3.1283 no .
C13 H32C 3.3371 no .
C13 H41A 3.2848 no .
C13 H41B 3.2763 no .
C13 H41C 2.7930 no .
C13 H43 3.0769 no .
C13 H57 3.1757 no .
C14 H27 2.5616 no .
C14 H29B 3.2946 no .
C14 H29C 3.3903 no .
C14 H37 2.5761 no .
C14 H44A 3.3365 no .
C14 H44B 3.3020 no .
C15 H17A 3.0304 no .
C15 H41C 3.3008 no .
C15 H60 3.2381 no .
C16 H37 3.5815 no .
C17 H36 2.7934 no .
C18 H17A 2.6850 no .
C18 H17C 3.2995 no .
C18 H41B 3.5796 no .
C18 H41C 2.4304 no .
C18 H42 3.2823 no .
C18 H46 3.3148 no .
C18 H51 3.2868 no .
C19 H29C 3.2250 no .
C19 H37 3.3106 no .
C19 H44A 3.1942 no .
C19 H63 3.2782 no .
C20 H33 2.9330 no .
C21 H29B 3.2305 no .
C21 H29C 2.7248 no .
C21 H44A 2.6457 no .
C21 H44B 3.1849 no .
C21 H45 3.2952 no .
C21 H50 3.2802 no .
C21 H61 3.3230 no .
C23 H15 2.5541 no .
C23 H17A 3.3700 no .
C23 H17C 3.2779 no .
C23 H41C 2.9936 no .
C23 H43 2.5820 no .
C24 H15 3.4197 no .
C25 H52A 3.5173 no .
C26 H27 3.0313 no .
C26 H29A 3.4197 no .
C26 H29B 2.9245 no .
C26 H29C 2.9826 no .
C26 H33 3.1766 no .
C26 H37 3.0626 no .
C26 H38A 3.4227 no .
C27 H29B 3.1685 no .
C27 H44B 3.2619 no .
C27 H49 3.2758 no .
C28 H29B 2.6495 no .
C28 H29C 3.4376 no .
C28 H35 3.3162 no .
C28 H44A 3.4709 no .
C28 H44B 2.7173 no .
C28 H45 3.2911 no .
C28 H56 3.2854 no .
C29 H33 2.7874 no .
C30 H15 2.9009 no .
C30 H17A 2.9877 no .
C30 H17B 3.4295 no .
C30 H17C 2.9191 no .
C30 H20C 3.4197 no .
C30 H32B 3.3738 no .
C30 H36 3.1747 no .
C30 H43 3.0802 no .
C31 H42 2.6510 no .
C31 H65 3.2498 no .
C32 H15 3.2785 no .
C32 H54 2.9200 no .
C33 H20A 2.8055 no .
C33 H20B 2.9951 no .
C33 H20C 3.3632 no .
C33 H29A 2.5796 no .
C33 H29B 3.1699 no .
C33 H29C 3.1148 no .
C35 H45 2.6166 no .
C35 H56 3.2601 no .
C36 H17A 3.1087 no .
C36 H17B 2.5929 no .
C36 H17C 3.1719 no .
C36 H38A 3.3563 no .
C36 H38B 2.7924 no .
C36 H38C 2.9869 no .
C37 H29C 3.1486 no .
C37 H44A 2.9853 no .
C37 H63 3.2653 no .
C38 H36 2.9180 no .
C39 H17A 3.3963 no .
C39 H17C 2.7279 no .
C39 H31 3.3222 no .
C39 H41A 3.5784 no .
C39 H41C 2.5776 no .
C39 H42 3.2925 no .
C39 H65 3.2803 no .
C40 H32B 3.4840 no .
C41 H57 2.7911 no .
C42 H31 2.6690 no .
C42 H41C 3.0177 no .
C42 H46 2.6817 no .
C43 H17C 3.1107 no .
C43 H41C 3.5136 no .
C43 H55 3.2636 no .
C44 H54 2.8049 no .
C45 H29B 3.5654 no .
C45 H35 2.6365 no .
C45 H44B 3.5932 no .
C45 H61 2.6599 no .
C46 H42 2.6590 no .
C46 H51 3.2358 no .
C47 H17C 3.3402 no .
C47 H41C 2.9415 no .
C47 H43 3.3044 no .
C47 H55 3.2819 no .
C48 H27 2.6677 no .
C48 H29B 2.7103 no .
C48 H29C 2.8556 no .
C48 H37 2.6714 no .
C48 H44A 2.8210 no .
C48 H44B 2.7148 no .
C49 H27 3.2815 no .
C50 H61 3.2600 no .
C51 H46 3.2381 no .
C52 H37 3.5908 no .
C52 H57 2.9214 no .
C53 H15 3.3170 no .
C53 H17A 3.2392 no .
C53 H41C 2.8325 no .
C53 H60 3.3044 no .
C54 H32A 2.7047 no .
C54 H32B 3.2495 no .
C54 H32C 3.1783 no .
C54 H44A 3.1318 no .
C54 H44B 3.1683 no .
C54 H44C 2.6030 no .
C55 H43 3.2691 no .
C56 H35 3.2667 no .
C57 H41A 2.7807 no .
C57 H41B 2.7800 no .
C57 H41C 3.3136 no .
C57 H52A 3.2291 no .
C57 H52B 3.2156 no .
C57 H52C 2.6975 no .
C58 H32C 3.4508 no .
C59 H27 3.3176 no .
C59 H29B 3.1355 no .
C59 H44B 3.1971 no .
C59 H49 3.2739 no .
C60 H15 3.2394 no .
C61 H45 2.6396 no .
C61 H50 3.2516 no .
C63 H37 3.2712 no .
C65 H31 3.2589 no .
H15 H17A 3.2954 no .
H15 H32A 3.5608 no .
H15 H32B 2.7569 no .
H15 H32C 3.0427 no .
H15 H41C 3.5992 no .
H15 H51 2.2937 no .
H17A H36 3.3955 no .
H17B H36 2.5084 no .
H17C H36 3.4977 no .
H17C H43 3.2851 no .
H20A H33 2.8601 no .
H20B H33 3.1928 no .
H20B H52A 3.5548 no .
H20C H43 3.3549 no .
H27 H29B 3.4317 no .
H27 H38A 3.0354 no .
H27 H44B 3.5245 no .
H27 H56 2.3176 no .
H29A H33 2.4891 no .
H29B H33 3.4890 no .
H29C H33 3.3950 no .
H29C H37 3.3886 no .
H31 H42 2.4918 no .
H31 H55 2.2878 no .
H32A H54 2.6787 no .
H32C H54 3.5137 no .
H35 H45 2.4499 no .
H35 H49 2.2952 no .
H36 H38B 2.8262 no .
H36 H38C 3.1963 no .
H37 H44A 3.2345 no .
H37 H50 2.2953 no .
H37 H52A 3.3949 no .
H37 H52B 2.9829 no .
H41A H57 2.8396 no .
H41B H57 2.8478 no .
H42 H46 2.5096 no .
H43 H65 2.2955 no .
H44A H54 3.4382 no .
H44B H54 3.4799 no .
H44C H54 2.5197 no .
H45 H61 2.4777 no .
H46 H60 2.3159 no .
H49 H56 2.3646 no .
H50 H63 2.3692 no .
H51 H60 2.3095 no .
H52A H57 3.5793 no .
H52B H57 3.5604 no .
H52C H57 2.6662 no .
H55 H65 2.3651 no .
H61 H63 2.2850 no .
Cl2 H20A 2.9425 no 2_656
Cl2 H27 3.5421 no 4_555
Cl2 H33 3.5560 no .
Cl2 H38C 3.2289 no 4_555
Cl2 H56 3.2075 no 4_555
Cl3 H31 3.2527 no 3_666
Cl3 H41A 3.1855 no .
Cl3 H42 3.1077 no 3_666
Cl3 H46 3.1329 no 4_565
Cl3 H63 2.8600 no 6_556
Cl5 H35 3.1920 no 6_556
Cl5 H37 3.5137 no .
Cl5 H45 3.1713 no 6_556
Cl5 H50 3.0974 no .
Cl5 H51 3.1430 no 7_556
Cl5 H52A 3.4365 no .
Cl9 H20B 2.8589 no .
Cl9 H52A 3.5413 no .
Cl9 H61 2.8597 no 6_556
Cl9 H62A 2.9428 no 2_656
Cl9 H65 3.3031 no 2_656
N6 H38B 3.3209 no 3_656
N7 H57 3.4959 no 7_556
N7 H64A 3.4285 no 4_554
N66 H62B 2.8546 no .
C10 H64A 3.2745 no 4_554
C11 H36 2.8753 no 3_656
C11 H64B 2.9264 no .
C13 H62B 2.6758 no .
C15 H17B 3.5581 no 2_655
C16 H64A 2.9391 no 4_554
C17 H17A 3.1986 no 2_655
C17 H56 3.5476 no 3_656
C19 H32A 3.2237 no 4_555
C20 H20A 3.3750 no 2_656
C20 H20B 3.4466 no 2_656
C20 H33 3.3317 no 2_656
C20 H38B 3.1211 no 3_656
C22 H52B 3.5474 no 7_556
C22 H62B 2.6205 no .
C23 H62B 3.4832 no .
C24 H56 3.5584 no 3_656
C25 H33 3.4236 no 2_656
C25 H36 3.5689 no 3_656
C25 H38B 3.0165 no 3_656
C26 H36 3.4836 no 3_656
C26 H64B 3.4795 no .
C27 H17B 3.5830 no 3_656
C29 H17B 3.4934 no 3_656
C29 H32A 3.5711 no 4_555
C29 H32B 3.0700 no 4_555
C29 H36 3.1687 no 3_656
C29 H38C 3.5244 no 4_555
C29 H64B 3.1498 no .
C31 H31 3.4163 no 3_666
C31 H41A 3.2764 no 3_666
C32 H29A 3.5862 no 4_554
C32 H29C 3.1210 no 4_554
C32 H52C 3.3036 no 7_556
C32 H57 2.9955 no 7_556
C33 H20A 3.2238 no 2_656
C33 H33 3.0081 no 2_656
C33 H36 2.9547 no 3_656
C33 H38B 3.5516 no 3_656
C33 H38C 3.4395 no 4_555
C33 H64B 3.1557 no .
C34 H57 2.8466 no 7_556
C34 H64A 3.2265 no 4_554
C35 H35 3.4950 no 7_546
C35 H44B 3.0138 no 7_546
C35 H51 2.7942 no 4_555
C35 H60 3.5346 no 4_555
C36 H29A 3.2669 no 4_554
C37 H41B 3.0164 no 7_556
C37 H64B 3.3200 no .
C38 H20A 3.3837 no 3_656
C38 H29A 3.4356 no 4_554
C38 H33 3.4582 no 4_554
C38 H38A 3.3885 no 3_656
C38 H38B 3.0019 no 3_656
C40 H29A 3.1853 no 4_554
C40 H38B 3.3898 no 3_656
C41 H31 3.2425 no 3_666
C41 H50 3.5841 no 7_556
C41 H55 3.4006 no 3_666
C41 H62B 3.4586 no .
C42 H46 2.9923 no 2_655
C42 H55 3.4867 no 3_666
C43 H49 3.5612 no 3_656
C43 H56 3.3110 no 3_656
C43 H62A 3.0026 no .
C43 H62B 3.2314 no .
C44 H35 3.0865 no 7_546
C44 H49 3.2051 no 7_546
C44 H60 3.0968 no 6_545
C45 H49 3.4044 no 7_546
C45 H51 3.4893 no 4_555
C46 H42 3.2534 no 2_655
C46 H50 2.9959 no 7_556
C46 H63 3.2528 no 7_556
C47 H31 3.5180 no 3_666
C49 H17C 3.0758 no 3_656
C49 H44B 3.2619 no 7_546
C49 H45 3.5393 no 7_546
C49 H51 3.4153 no 4_555
C49 H60 3.5427 no 4_555
C50 H41B 3.1831 no 7_556
C50 H54 3.2445 no 4_555
C50 H55 3.1957 no 5_445
C51 H17A 3.5895 no 2_655
C51 H17B 3.2202 no 2_655
C51 H17C 3.5448 no 2_655
C51 H35 3.4155 no 4_554
C51 H50 3.4484 no 7_556
C52 H32C 3.3881 no 7_556
C53 H46 3.5651 no 2_655
C53 H50 3.3183 no 7_556
C54 H57 2.9965 no 7_556
C54 H64A 2.9096 no 4_554
C55 H41A 3.5675 no 3_666
C55 H42 3.5274 no 3_666
C55 H44A 3.2311 no 5_555
C55 H49 3.4151 no 3_656
C56 H17B 3.4121 no 3_656
C56 H17C 3.0056 no 3_656
C57 H32C 3.3230 no 7_556
C57 H52B 3.1967 no 7_556
C57 H62B 2.7297 no .
C58 H62B 2.8603 no .
C59 H35 3.5032 no 7_546
C59 H51 3.2005 no 4_555
C60 H17C 3.4707 no 2_655
C60 H44C 3.0597 no 6_555
C60 H50 3.1161 no 7_556
C61 H32A 3.0626 no 4_555
C61 H54 3.5033 no 4_555
C61 H55 3.3222 no 5_445
C61 H65 3.0467 no 5_445
C62 H20B 3.2387 no .
C62 H43 3.0754 no .
C62 H62A 3.4451 no 2_656
C63 H32A 3.5391 no 4_555
C63 H46 3.5606 no 7_556
C63 H54 2.9015 no 4_555
C63 H55 3.0447 no 5_445
C63 H65 3.3716 no 5_445
C64 H29C 3.5227 no .
C64 H38C 3.3940 no 4_555
C65 H49 3.2093 no 3_656
C65 H56 3.5389 no 3_656
C65 H62A 3.1613 no .
H17A C17 3.1986 no 2_655
H17A C51 3.5895 no 2_655
H17A H17A 2.4340 no 2_655
H17A H17B 3.1327 no 2_655
H17B C15 3.5581 no 2_655
H17B C27 3.5830 no 3_656
H17B C29 3.4934 no 3_656
H17B C51 3.2202 no 2_655
H17B C56 3.4121 no 3_656
H17B H17A 3.1327 no 2_655
H17B H29A 3.4519 no 3_656
H17B H29B 2.7347 no 3_656
H17B H51 3.1194 no 2_655
H17C C49 3.0758 no 3_656
H17C C51 3.5448 no 2_655
H17C C56 3.0056 no 3_656
H17C C60 3.4707 no 2_655
H17C H49 3.0802 no 3_656
H17C H51 3.5287 no 2_655
H17C H56 2.9631 no 3_656
H17C H60 3.3816 no 2_655
H20A Cl2 2.9425 no 2_656
H20A C20 3.3750 no 2_656
H20A C33 3.2238 no 2_656
H20A C38 3.3837 no 3_656
H20A H20A 3.1210 no 2_656
H20A H20B 3.0048 no 2_656
H20A H33 2.5498 no 2_656
H20A H38B 2.8388 no 3_656
H20A H38C 3.0261 no 3_656
H20B Cl9 2.8589 no .
H20B C20 3.4466 no 2_656
H20B C62 3.2387 no .
H20B H20A 3.0048 no 2_656
H20B H20B 3.0036 no 2_656
H20B H62A 3.0234 no .
H20B H62B 3.2023 no .
H20C H38B 3.0253 no 3_656
H20C H62A 3.5795 no .
H20C H62B 3.5474 no .
H27 Cl2 3.5421 no 4_554
H27 H36 3.4378 no 3_656
H27 H64A 3.2330 no 4_554
H29A C32 3.5862 no 4_555
H29A C36 3.2669 no 4_555
H29A C38 3.4356 no 4_555
H29A C40 3.1853 no 4_555
H29A H17B 3.4519 no 3_656
H29A H32B 2.7519 no 4_555
H29A H36 3.1746 no 3_656
H29A H36 3.4523 no 4_555
H29A H38C 2.7835 no 4_555
H29A H64B 3.3779 no .
H29B H17B 2.7347 no 3_656
H29B H32B 3.3430 no 4_555
H29B H36 2.9081 no 3_656
H29C C32 3.1210 no 4_555
H29C C64 3.5227 no .
H29C H32A 2.8272 no 4_555
H29C H32B 2.6560 no 4_555
H29C H64A 3.5137 no .
H29C H64B 2.6728 no .
H31 Cl3 3.2527 no 3_666
H31 C31 3.4163 no 3_666
H31 C41 3.2425 no 3_666
H31 C47 3.5180 no 3_666
H31 H41A 2.4823 no 3_666
H31 H41C 3.1676 no 3_666
H31 H44A 3.4719 no 5_555
H31 H44C 3.4470 no 5_555
H32A C19 3.2237 no 4_554
H32A C29 3.5711 no 4_554
H32A C61 3.0626 no 4_554
H32A C63 3.5391 no 4_554
H32A H29C 2.8272 no 4_554
H32A H52C 3.2617 no 7_556
H32A H57 3.1098 no 7_556
H32A H61 3.1654 no 4_554
H32B C29 3.0700 no 4_554
H32B H29A 2.7519 no 4_554
H32B H29B 3.3430 no 4_554
H32B H29C 2.6560 no 4_554
H32C C52 3.3881 no 7_556
H32C C57 3.3230 no 7_556
H32C H52C 2.5103 no 7_556
H32C H57 2.5803 no 7_556
H33 Cl2 3.5560 no .
H33 C20 3.3317 no 2_656
H33 C25 3.4236 no 2_656
H33 C33 3.0081 no 2_656
H33 C38 3.4582 no 4_555
H33 H20A 2.5498 no 2_656
H33 H33 2.3995 no 2_656
H33 H36 3.1402 no 3_656
H33 H36 3.4757 no 4_555
H33 H38B 3.4738 no 4_555
H33 H38C 2.7419 no 4_555
H33 H64B 3.3770 no .
H35 Cl5 3.1920 no 6_546
H35 C35 3.4950 no 7_546
H35 C44 3.0865 no 7_546
H35 C51 3.4155 no 4_555
H35 C59 3.5032 no 7_546
H35 H44B 2.2904 no 7_546
H35 H44C 3.0761 no 7_546
H35 H51 2.6423 no 4_555
H35 H60 3.1534 no 4_555
H36 C11 2.8753 no 3_656
H36 C25 3.5689 no 3_656
H36 C26 3.4836 no 3_656
H36 C29 3.1687 no 3_656
H36 C33 2.9547 no 3_656
H36 H27 3.4378 no 3_656
H36 H29A 3.1746 no 3_656
H36 H29A 3.4523 no 4_554
H36 H29B 2.9081 no 3_656
H36 H33 3.1402 no 3_656
H36 H33 3.4757 no 4_554
H37 Cl5 3.5137 no .
H37 H41B 2.6530 no 7_556
H37 H64B 3.0371 no .
H38A C38 3.3885 no 3_656
H38A H38A 3.4829 no 3_656
H38A H38B 2.6644 no 3_656
H38B N6 3.3209 no 3_656
H38B C20 3.1211 no 3_656
H38B C25 3.0165 no 3_656
H38B C33 3.5516 no 3_656
H38B C38 3.0019 no 3_656
H38B C40 3.3898 no 3_656
H38B H20A 2.8388 no 3_656
H38B H20C 3.0253 no 3_656
H38B H33 3.4738 no 4_554
H38B H38A 2.6644 no 3_656
H38B H38B 2.6814 no 3_656
H38C Cl2 3.2289 no 4_554
H38C C29 3.5244 no 4_554
H38C C33 3.4395 no 4_554
H38C C64 3.3940 no 4_554
H38C H20A 3.0261 no 3_656
H38C H29A 2.7835 no 4_554
H38C H33 2.7419 no 4_554
H38C H64A 3.0477 no 4_554
H38C H64B 3.3375 no 4_554
H41A Cl3 3.1855 no .
H41A C31 3.2764 no 3_666
H41A C55 3.5675 no 3_666
H41A H31 2.4823 no 3_666
H41A H44A 3.1574 no 7_556
H41A H44C 3.5136 no 7_556
H41A H55 3.0951 no 3_666
H41A H62B 3.2600 no .
H41B C37 3.0164 no 7_556
H41B C50 3.1831 no 7_556
H41B H37 2.6530 no 7_556
H41B H44A 3.2480 no 7_556
H41B H50 2.9539 no 7_556
H41B H52B 3.0060 no 7_556
H41B H55 3.4143 no 3_666
H41C H31 3.1676 no 3_666
H41C H50 3.3102 no 7_556
H41C H55 3.1334 no 3_666
H42 Cl3 3.1077 no 3_666
H42 C46 3.2534 no 2_655
H42 C55 3.5274 no 3_666
H42 H46 2.5803 no 2_655
H42 H55 3.3681 no 3_666
H43 C62 3.0754 no .
H43 H56 3.0407 no 3_656
H43 H62A 2.5441 no .
H43 H62B 2.7477 no .
H44A C55 3.2311 no 5_445
H44A H31 3.4719 no 5_445
H44A H41A 3.1574 no 7_556
H44A H41B 3.2480 no 7_556
H44A H49 3.1040 no 7_546
H44A H55 2.7935 no 5_445
H44A H60 3.5422 no 6_545
H44B C35 3.0138 no 7_546
H44B C49 3.2619 no 7_546
H44B H35 2.2904 no 7_546
H44B H49 2.8132 no 7_546
H44B H60 3.2677 no 6_545
H44B H64A 3.3985 no 4_554
H44C C60 3.0597 no 6_545
H44C H31 3.4470 no 5_445
H44C H35 3.0761 no 7_546
H44C H41A 3.5136 no 7_556
H44C H49 3.1658 no 7_546
H44C H60 2.2045 no 6_545
H45 Cl5 3.1713 no 6_546
H45 C49 3.5393 no 7_546
H45 H49 3.4714 no 7_546
H45 H51 3.3416 no 4_555
H46 Cl3 3.1329 no 4_564
H46 C42 2.9923 no 2_655
H46 C53 3.5651 no 2_655
H46 C63 3.5606 no 7_556
H46 H42 2.5803 no 2_655
H46 H46 3.3514 no 2_655
H46 H50 3.2729 no 7_556
H46 H63 2.8091 no 7_556
H49 C43 3.5612 no 3_656
H49 C44 3.2051 no 7_546
H49 C45 3.4044 no 7_546
H49 C55 3.4151 no 3_656
H49 C65 3.2093 no 3_656
H49 H17C 3.0802 no 3_656
H49 H44A 3.1040 no 7_546
H49 H44B 2.8132 no 7_546
H49 H44C 3.1658 no 7_546
H49 H45 3.4714 no 7_546
H49 H60 3.1687 no 4_555
H49 H65 3.3565 no 3_656
H50 Cl5 3.0974 no .
H50 C41 3.5841 no 7_556
H50 C46 2.9959 no 7_556
H50 C51 3.4484 no 7_556
H50 C53 3.3183 no 7_556
H50 C60 3.1161 no 7_556
H50 H41B 2.9539 no 7_556
H50 H41C 3.3102 no 7_556
H50 H46 3.2729 no 7_556
H50 H54 3.3757 no 4_555
H50 H55 3.5247 no 5_445
H50 H60 3.4974 no 7_556
H51 Cl5 3.1430 no 7_556
H51 C35 2.7942 no 4_554
H51 C45 3.4893 no 4_554
H51 C49 3.4153 no 4_554
H51 C59 3.2005 no 4_554
H51 H17B 3.1194 no 2_655
H51 H17C 3.5287 no 2_655
H51 H35 2.6423 no 4_554
H51 H45 3.3416 no 4_554
H52A Cl5 3.4365 no .
H52A Cl9 3.5413 no .
H52A H64B 3.3908 no .
H52B C22 3.5474 no 7_556
H52B C57 3.1967 no 7_556
H52B H41B 3.0060 no 7_556
H52B H57 2.9877 no 7_556
H52C C32 3.3036 no 7_556
H52C H32A 3.2617 no 7_556
H52C H32C 2.5103 no 7_556
H54 C50 3.2445 no 4_554
H54 C61 3.5033 no 4_554
H54 C63 2.9015 no 4_554
H54 H50 3.3757 no 4_554
H54 H57 3.1305 no 7_556
H54 H63 2.7970 no 4_554
H54 H64A 3.2237 no 4_554
H55 C41 3.4006 no 3_666
H55 C42 3.4867 no 3_666
H55 C50 3.1957 no 5_555
H55 C61 3.3222 no 5_555
H55 C63 3.0447 no 5_555
H55 H41A 3.0951 no 3_666
H55 H41B 3.4143 no 3_666
H55 H41C 3.1334 no 3_666
H55 H42 3.3681 no 3_666
H55 H44A 2.7935 no 5_555
H55 H50 3.5247 no 5_555
H55 H63 3.3060 no 5_555
H56 Cl2 3.2075 no 4_554
H56 C17 3.5476 no 3_656
H56 C24 3.5584 no 3_656
H56 C43 3.3110 no 3_656
H56 C65 3.5389 no 3_656
H56 H17C 2.9631 no 3_656
H56 H43 3.0407 no 3_656
H56 H65 3.4398 no 3_656
H57 N7 3.4959 no 7_556
H57 C32 2.9955 no 7_556
H57 C34 2.8466 no 7_556
H57 C54 2.9965 no 7_556
H57 H32A 3.1098 no 7_556
H57 H32C 2.5803 no 7_556
H57 H52B 2.9877 no 7_556
H57 H54 3.1305 no 7_556
H57 H62B 3.2449 no .
H60 C35 3.5346 no 4_554
H60 C44 3.0968 no 6_555
H60 C49 3.5427 no 4_554
H60 H17C 3.3816 no 2_655
H60 H35 3.1534 no 4_554
H60 H44A 3.5422 no 6_555
H60 H44B 3.2677 no 6_555
H60 H44C 2.2045 no 6_555
H60 H49 3.1687 no 4_554
H60 H50 3.4974 no 7_556
H61 Cl9 2.8597 no 6_546
H61 H32A 3.1654 no 4_555
H61 H65 2.7850 no 5_445
H62A Cl9 2.9428 no 2_656
H62A C43 3.0026 no .
H62A C62 3.4451 no 2_656
H62A C65 3.1613 no .
H62A H20B 3.0234 no .
H62A H20C 3.5795 no .
H62A H43 2.5441 no .
H62A H62A 3.1485 no 2_656
H62A H65 2.8633 no .
H62B N66 2.8546 no .
H62B C13 2.6758 no .
H62B C22 2.6205 no .
H62B C23 3.4832 no .
H62B C41 3.4586 no .
H62B C43 3.2314 no .
H62B C57 2.7297 no .
H62B C58 2.8603 no .
H62B H20B 3.2023 no .
H62B H20C 3.5474 no .
H62B H41A 3.2600 no .
H62B H43 2.7477 no .
H62B H57 3.2449 no .
H63 Cl3 2.8600 no 6_546
H63 C46 3.2528 no 7_556
H63 H46 2.8091 no 7_556
H63 H54 2.7970 no 4_555
H63 H55 3.3060 no 5_445
H63 H65 3.3649 no 5_445
H64A N7 3.4285 no 4_555
H64A C10 3.2745 no 4_555
H64A C16 2.9391 no 4_555
H64A C34 3.2265 no 4_555
H64A C54 2.9096 no 4_555
H64A H27 3.2330 no 4_555
H64A H29C 3.5137 no .
H64A H38C 3.0477 no 4_555
H64A H44B 3.3985 no 4_555
H64A H54 3.2237 no 4_555
H64B C11 2.9264 no .
H64B C26 3.4795 no .
H64B C29 3.1498 no .
H64B C33 3.1557 no .
H64B C37 3.3200 no .
H64B H29A 3.3779 no .
H64B H29C 2.6728 no .
H64B H33 3.3770 no .
H64B H37 3.0371 no .
H64B H38C 3.3375 no 4_555
H64B H52A 3.3908 no .
H65 Cl9 3.3031 no 2_656
H65 C61 3.0467 no 5_555
H65 C63 3.3716 no 5_555
H65 H49 3.3565 no 3_656
H65 H56 3.4398 no 3_656
H65 H61 2.7850 no 5_555
H65 H62A 2.8633 no .
H65 H63 3.3649 no 5_555

loop_
_geom_torsion_atom_site_label_1
_geom_torsion_atom_site_label_2
_geom_torsion_atom_site_label_3
_geom_torsion_atom_site_label_4
_geom_torsion
_geom_torsion_publ_flag
N6 Zn1 N7 C10 2.1(2) no
N6 Zn1 N7 C34 178.7(2) no
N7 Zn1 N6 C25 -176.9(2) no
N7 Zn1 N6 C26 -1.7(2) no
N6 Zn1 N8 C30 -126.12(17) no
N6 Zn1 N8 C40 52.5(3) no
N8 Zn1 N6 C25 60.2(3) no
N8 Zn1 N6 C26 -124.65(18) no
N6 Zn1 N66 C13 136.20(16) no
N6 Zn1 N66 C58 -57.5(3) no
N66 Zn1 N6 C25 -55.8(3) no
N66 Zn1 N6 C26 119.44(18) no
N7 Zn1 N8 C30 121.27(17) no
N7 Zn1 N8 C40 -60.1(3) no
N8 Zn1 N7 C10 128.88(18) no
N8 Zn1 N7 C34 -54.6(3) no
N7 Zn1 N66 C13 -113.25(18) no
N7 Zn1 N66 C58 53.1(3) no
N66 Zn1 N7 C10 -121.71(19) no
N66 Zn1 N7 C34 54.8(3) no
N8 Zn1 N66 C13 7.59(18) no
N8 Zn1 N66 C58 173.93(19) no
N66 Zn1 N8 C30 0.87(19) no
N66 Zn1 N8 C40 179.48(19) no
Zn1 N6 C25 C20 -3.7(4) no
Zn1 N6 C25 C33 176.31(16) no
Zn1 N6 C26 C11 -176.73(15) no
Zn1 N6 C26 C14 2.1(4) no
C25 N6 C26 C11 -0.8(3) no
C25 N6 C26 C14 178.1(3) no
C26 N6 C25 C20 -179.6(3) no
C26 N6 C25 C33 0.4(3) no
Zn1 N7 C10 C14 -3.0(4) no
Zn1 N7 C10 C16 177.50(16) no
Zn1 N7 C34 C32 0.8(4) no
Zn1 N7 C34 C54 -177.48(16) no
C10 N7 C34 C32 177.8(3) no
C10 N7 C34 C54 -0.5(4) no
C34 N7 C10 C14 179.9(3) no
C34 N7 C10 C16 0.4(3) no
Zn1 N8 C30 C23 -6.1(4) no
Zn1 N8 C30 C24 177.80(14) no
Zn1 N8 C40 C36 -177.54(15) no
Zn1 N8 C40 C38 5.5(4) no
C30 N8 C40 C36 1.3(3) no
C30 N8 C40 C38 -175.7(3) no
C40 N8 C30 C23 175.0(3) no
C40 N8 C30 C24 -1.0(3) no
Zn1 N66 C13 C22 167.35(14) no
Zn1 N66 C13 C23 -11.6(4) no
Zn1 N66 C58 C52 12.0(4) no
Zn1 N66 C58 C57 -167.26(15) no
C13 N66 C58 C52 -179.8(3) no
C13 N66 C58 C57 0.9(3) no
C58 N66 C13 C22 -1.2(3) no
C58 N66 C13 C23 179.9(3) no
N7 C10 C14 C26 3.1(5) no
N7 C10 C14 C48 -178.0(3) no
N7 C10 C16 C44 -177.2(3) no
N7 C10 C16 C54 -0.2(3) no
C14 C10 C16 C44 3.3(6) no
C14 C10 C16 C54 -179.7(3) no
C16 C10 C14 C26 -177.5(3) no
C16 C10 C14 C48 1.4(5) no
C29 C11 C26 N6 -178.8(3) no
C29 C11 C26 C14 2.4(6) no
C26 C11 C33 C25 -0.6(4) no
C33 C11 C26 N6 0.8(3) no
C33 C11 C26 C14 -177.9(3) no
C29 C11 C33 C25 179.1(3) no
C18 C12 C23 C13 -92.8(3) no
C18 C12 C23 C30 85.4(4) no
C23 C12 C18 C15 -4.9(5) no
C23 C12 C18 C53 176.4(3) no
C18 C12 C39 C43 -175.3(3) no
C18 C12 C39 C47 4.3(5) no
C39 C12 C18 C15 175.6(3) no
C39 C12 C18 C53 -3.2(5) no
C23 C12 C39 C43 5.1(5) no
C23 C12 C39 C47 -175.3(3) no
C39 C12 C23 C13 86.7(3) no
C39 C12 C23 C30 -95.0(3) no
N66 C13 C22 C41 -178.1(3) no
N66 C13 C22 C57 1.0(3) no
N66 C13 C23 C12 -176.1(2) no
N66 C13 C23 C30 5.8(4) no
C22 C13 C23 C12 5.2(4) no
C22 C13 C23 C30 -172.8(3) no
C23 C13 C22 C41 0.7(5) no
C23 C13 C22 C57 179.8(3) no
C10 C14 C26 N6 -2.6(5) no
C10 C14 C26 C11 176.0(3) no
C10 C14 C48 C21 -88.7(3) no
C10 C14 C48 C28 91.5(3) no
C26 C14 C48 C21 90.3(3) no
C26 C14 C48 C28 -89.5(3) no
C48 C14 C26 N6 178.5(3) no
C48 C14 C26 C11 -2.9(5) no
C18 C15 C51 C60 -1.5(6) no
C51 C15 C18 C12 -175.6(4) no
C51 C15 C18 C53 3.2(5) no
C10 C16 C54 C34 -0.1(4) no
C44 C16 C54 C34 177.2(3) no
C12 C18 C53 C42 -0.9(5) no
C12 C18 C53 C46 177.1(3) no
C15 C18 C53 C42 -179.7(3) no
C15 C18 C53 C46 -1.7(5) no
C21 C19 C45 C59 -1.0(5) no
C45 C19 C21 C37 179.9(3) no
C45 C19 C21 C48 0.4(5) no
C21 C19 C61 C63 0.3(5) no
C61 C19 C21 C37 0.1(5) no
C61 C19 C21 C48 -179.3(3) no
C45 C19 C61 C63 -179.4(3) no
C61 C19 C45 C59 178.7(3) no
C19 C21 C37 C50 -0.9(5) no
C19 C21 C48 C14 -179.7(3) no
C19 C21 C48 C28 0.1(4) no
C37 C21 C48 C14 0.9(4) no
C37 C21 C48 C28 -179.3(3) no
C48 C21 C37 C50 178.5(3) no
C13 C22 C57 C58 -0.5(4) no
C41 C22 C57 C58 178.8(3) no
C12 C23 C30 N8 -174.3(2) no
C12 C23 C30 C24 0.9(4) no
C13 C23 C30 N8 3.7(5) no
C13 C23 C30 C24 178.9(3) no
C17 C24 C30 N8 -179.3(3) no
C17 C24 C30 C23 4.9(5) no
C17 C24 C36 C40 -180.0(3) no
C30 C24 C36 C40 0.3(3) no
C36 C24 C30 N8 0.4(3) no
C36 C24 C30 C23 -175.4(3) no
N6 C25 C33 C11 0.1(4) no
C20 C25 C33 C11 -179.9(3) no
C28 C27 C56 C49 -0.0(5) no
C56 C27 C28 C48 -179.2(3) no
C56 C27 C28 C59 0.4(5) no
C27 C28 C48 C14 -0.6(4) no
C27 C28 C48 C21 179.6(3) no
C27 C28 C59 C35 -0.7(4) no
C27 C28 C59 C45 179.8(3) no
C48 C28 C59 C35 178.9(3) no
C48 C28 C59 C45 -0.5(4) no
C59 C28 C48 C14 179.8(3) no
C59 C28 C48 C21 -0.0(4) no
C47 C31 C55 C65 0.7(7) no
C55 C31 C47 C39 0.4(6) no
C55 C31 C47 C42 -178.8(4) no
N7 C34 C54 C16 0.4(4) no
C32 C34 C54 C16 -177.7(3) no
C49 C35 C59 C28 0.7(5) no
C49 C35 C59 C45 -179.9(3) no
C59 C35 C49 C56 -0.3(5) no
C24 C36 C40 N8 -1.0(4) no
C24 C36 C40 C38 175.7(3) no
C21 C37 C50 C63 1.3(5) no
C12 C39 C43 C65 179.9(3) no
C12 C39 C47 C31 179.5(3) no
C12 C39 C47 C42 -1.3(5) no
C43 C39 C47 C31 -0.9(5) no
C43 C39 C47 C42 178.4(3) no
C47 C39 C43 C65 0.2(5) no
C47 C42 C53 C18 4.0(6) no
C47 C42 C53 C46 -174.0(4) no
C53 C42 C47 C31 176.3(4) no
C53 C42 C47 C39 -2.9(6) no
C39 C43 C65 C55 0.8(6) no
C19 C45 C59 C28 1.1(5) no
C19 C45 C59 C35 -178.4(3) no
C53 C46 C60 C51 3.3(7) no
C60 C46 C53 C18 -1.5(6) no
C60 C46 C53 C42 176.5(4) no
C35 C49 C56 C27 0.0(6) no
C37 C50 C63 C61 -0.9(5) no
C15 C51 C60 C46 -1.8(7) no
C31 C55 C65 C43 -1.3(6) no
C22 C57 C58 N66 -0.2(4) no
C22 C57 C58 C52 -179.5(3) no
C19 C61 C63 C50 0.1(5) no
